data_4313622
loop_
_publ_author_name
'C. W. Liu'
'Chiu-Mine Hung'
'Bidyut Kumar Santra'
'Hsiu-Chih Chen'
Hsueh
'Ju-Chung Wang'

_publ_section_title
;
 Novel Chloride-Centered Discrete CuI8 Cubic Clusters Containing
 Diselenophosphate Ligands. Syntheses and Structures of
 {Cu8(\m8-Cl)[Se2P(OR)2]6}(PF6) (R = Et, Pr,iPr)1
;
_journal_name_full 'Inorganic Chemistry'
_journal_page_first 3216
_journal_page_last 3220
_journal_paper_doi 10.1021/ic020732n
_journal_volume 42
_journal_year 2003
_chemical_formula_sum 'C36 H84 Cl Cu8 F6 O12 P7 Se12'
_chemical_formula_weight 2531.11
_chemical_name_systematic
;
  ?
;
_space_group_IT_number 148
_symmetry_cell_setting trigonal
_symmetry_space_group_name_Hall '-R 3'
_symmetry_space_group_name_H-M 'R -3 :H'
_atom_sites_solution_hydrogens geom
_atom_sites_solution_primary direct
_atom_sites_solution_secondary difmap
_audit_creation_method SHELXL-97
_cell_angle_alpha 90.00
_cell_angle_beta 90.00
_cell_angle_gamma 120.00
_cell_formula_units_Z 3
_cell_length_a 21.683(3)
_cell_length_b 21.683(3)
_cell_length_c 13.865(4)
_cell_measurement_reflns_used 921
_cell_measurement_temperature 298(2)
_cell_measurement_theta_max 24.95
_cell_measurement_theta_min 3.13
_cell_volume 5645(2)
_computing_cell_refinement 'Bruker SMART'
_computing_data_collection 'Bruker SMART'
_computing_data_reduction 'Bruker SAINT'
_computing_molecular_graphics 'Bruker SHELXTL'
_computing_publication_material 'Bruker SHELXTL'
_computing_structure_refinement 'SHELXL-97 (Sheldrick, 1997)'
_computing_structure_solution 'SHELXS-97 (Sheldrick, 1990)'
_diffrn_ambient_temperature 298(2)
_diffrn_measured_fraction_theta_full 0.957
_diffrn_measured_fraction_theta_max 0.957
_diffrn_measurement_device_type 'CCD area detector'
_diffrn_measurement_method 'phi and omega scans'
_diffrn_radiation_monochromator graphite
_diffrn_radiation_source 'fine-focus sealed tube'
_diffrn_radiation_type MoK\a
_diffrn_radiation_wavelength 0.71073
_diffrn_reflns_av_R_equivalents 0.0378
_diffrn_reflns_av_sigmaI/netI 0.0515
_diffrn_reflns_limit_h_max 13
_diffrn_reflns_limit_h_min -25
_diffrn_reflns_limit_k_max 22
_diffrn_reflns_limit_k_min -21
_diffrn_reflns_limit_l_max 8
_diffrn_reflns_limit_l_min -16
_diffrn_reflns_number 4167
_diffrn_reflns_theta_full 24.95
_diffrn_reflns_theta_max 24.95
_diffrn_reflns_theta_min 2.62
_exptl_absorpt_coefficient_mu 8.262
_exptl_absorpt_correction_T_max 0.92050
_exptl_absorpt_correction_T_min 0.49401
_exptl_absorpt_correction_type empirical
_exptl_crystal_colour colorless
_exptl_crystal_density_diffrn 2.234
_exptl_crystal_density_meas 0
_exptl_crystal_density_method 'not measured'
_exptl_crystal_description plate
_exptl_crystal_F_000 3636
_exptl_crystal_size_max 0.50
_exptl_crystal_size_mid 0.40
_exptl_crystal_size_min 0.20
_refine_diff_density_max 1.864
_refine_diff_density_min -1.266
_refine_diff_density_rms 0.225
_refine_ls_extinction_method none
_refine_ls_goodness_of_fit_ref 1.062
_refine_ls_hydrogen_treatment mixed
_refine_ls_matrix_type full
_refine_ls_number_parameters 125
_refine_ls_number_reflns 2109
_refine_ls_number_restraints 2
_refine_ls_restrained_S_all 1.068
_refine_ls_R_factor_all 0.0995
_refine_ls_R_factor_gt 0.0683
_refine_ls_shift/su_max 0.000
_refine_ls_shift/su_mean 0.000
_refine_ls_structure_factor_coef Fsqd
_refine_ls_weighting_details 'calc w=1/[\s^2^(Fo^2^)+(0.0980P)^2^+127.7830P] where P=(Fo^2^+2Fc^2^)/3'
_refine_ls_weighting_scheme calc
_refine_ls_wR_factor_gt 0.1705
_refine_ls_wR_factor_ref 0.1980
_reflns_number_gt 1492
_reflns_number_total 2109
_reflns_threshold_expression >2sigma(I)
_cod_data_source_file ic020732n_2.cif
_cod_data_source_block 2
_cod_depositor_comments
;
The following automatic conversions were performed:

'_symmetry_cell_setting' value 'Trigonal' changed to 'trigonal'
according to the built-in table from CIF Core dictionary named
'cif_core.dic' version 2.4.1 from 2010-06-29.

Automatic conversion script
Id: cif_fix_values 1646 2011-03-28 12:23:43Z adriana 
;
_cod_original_sg_symbol_H-M 'R -3'
_cod_database_code 4313622

loop_
_symmetry_equiv_pos_as_xyz
'x, y, z'
'-y, x-y, z'
'-x+y, -x, z'
'x+2/3, y+1/3, z+1/3'
'-y+2/3, x-y+1/3, z+1/3'
'-x+y+2/3, -x+1/3, z+1/3'
'x+1/3, y+2/3, z+2/3'
'-y+1/3, x-y+2/3, z+2/3'
'-x+y+1/3, -x+2/3, z+2/3'
'-x, -y, -z'
'y, -x+y, -z'
'x-y, x, -z'
'-x+2/3, -y+1/3, -z+1/3'
'y+2/3, -x+y+1/3, -z+1/3'
'x-y+2/3, x+1/3, -z+1/3'
'-x+1/3, -y+2/3, -z+2/3'
'y+1/3, -x+y+2/3, -z+2/3'
'x-y+1/3, x+2/3, -z+2/3'

loop_
_atom_site_label
_atom_site_type_symbol
_atom_site_fract_x
_atom_site_fract_y
_atom_site_fract_z
_atom_site_U_iso_or_equiv
_atom_site_adp_type
_atom_site_occupancy
_atom_site_symmetry_multiplicity
_atom_site_calc_flag
_atom_site_refinement_flags
_atom_site_disorder_assembly
_atom_site_disorder_group
Cu1 Cu 0.79359(9) 0.35848(8) 0.39704(11) 0.0630(5) Uani 1 1 d . . .
Cu2 Cu 0.6667 0.3333 0.5410(2) 0.0708(8) Uani 1 3 d S . .
Se1 Se 0.79268(6) 0.40752(6) 0.55087(9) 0.0553(4) Uani 1 1 d . . .
Se2 Se 0.76161(7) 0.53303(6) 0.39355(9) 0.0586(4) Uani 1 1 d . . .
Cl1 Cl 0.6667 0.3333 0.3333 0.0412(13) Uani 1 6 d S . .
P1 P 0.81061(18) 0.51324(18) 0.5171(2) 0.0638(9) Uani 1 1 d . . .
O1 O 0.8913(6) 0.5646(7) 0.5057(14) 0.155(7) Uani 1 1 d D . .
O2 O 0.7849(10) 0.5413(7) 0.6035(9) 0.140(6) Uani 1 1 d . . .
C1 C 0.9512(11) 0.5634(16) 0.514(4) 0.28(3) Uani 1 1 d D . .
H1A H 0.9435 0.5222 0.4772 0.340 Uiso 1 1 calc R . .
H1B H 0.9525 0.5513 0.5812 0.340 Uiso 1 1 calc R . .
C2 C 1.0214(15) 0.616(2) 0.493(4) 0.24(2) Uani 1 1 d D . .
H2A H 1.0446 0.5894 0.4738 0.289 Uiso 1 1 calc R . .
H2B H 1.0419 0.6368 0.5551 0.289 Uiso 1 1 calc R . .
C3 C 1.049(2) 0.675(4) 0.427(4) 0.42(6) Uani 1 1 d D . .
H3A H 1.0994 0.7038 0.4342 0.626 Uiso 1 1 calc R . .
H3B H 1.0274 0.7041 0.4415 0.626 Uiso 1 1 calc R . .
H3C H 1.0373 0.6582 0.3622 0.626 Uiso 1 1 calc R . .
C4 C 0.7847(18) 0.5340(14) 0.6953(14) 0.155(11) Uani 1 1 d . . .
H4A H 0.8298 0.5375 0.7118 0.186 Uiso 1 1 calc R . .
H4B H 0.7481 0.4855 0.7093 0.186 Uiso 1 1 calc R . .
C5 C 0.7748(16) 0.5779(14) 0.7609(15) 0.145(9) Uani 1 1 d . . .
H5A H 0.8048 0.6262 0.7378 0.174 Uiso 1 1 calc R . .
H5B H 0.7261 0.5672 0.7518 0.174 Uiso 1 1 calc R . .
C6 C 0.7851(18) 0.5811(15) 0.8605(19) 0.170(12) Uani 1 1 d . . .
H6A H 0.7731 0.6143 0.8880 0.255 Uiso 1 1 calc R . .
H6B H 0.8341 0.5964 0.8740 0.255 Uiso 1 1 calc R . .
H6C H 0.7554 0.5348 0.8879 0.255 Uiso 1 1 calc R . .
P2 P 0.6667 0.3333 0.8333 0.33(3) Uani 1 6 d S . .
F1 F 0.608(2) 0.318(3) 0.893(3) 0.47(3) Uani 1 1 d . . .

loop_
_atom_site_aniso_label
_atom_site_aniso_U_11
_atom_site_aniso_U_22
_atom_site_aniso_U_33
_atom_site_aniso_U_23
_atom_site_aniso_U_13
_atom_site_aniso_U_12
Cu1 0.0642(10) 0.0556(9) 0.0670(10) -0.0022(7) 0.0006(7) 0.0284(8)
Cu2 0.0515(10) 0.0515(10) 0.109(2) 0.000 0.000 0.0257(5)
Se1 0.0483(7) 0.0556(7) 0.0591(7) -0.0032(5) -0.0081(5) 0.0237(6)
Se2 0.0594(8) 0.0405(6) 0.0718(8) -0.0020(5) -0.0026(6) 0.0220(6)
Cl1 0.0352(18) 0.0352(18) 0.053(3) 0.000 0.000 0.0176(9)
P1 0.061(2) 0.0487(17) 0.065(2) -0.0092(15) -0.0114(15) 0.0147(15)
O1 0.057(7) 0.089(9) 0.264(18) 0.059(10) -0.058(9) -0.004(6)
O2 0.27(2) 0.089(9) 0.087(9) -0.014(6) -0.005(10) 0.108(11)
C1 0.071(17) 0.14(3) 0.55(8) -0.03(4) 0.09(3) -0.014(16)
C2 0.074(17) 0.26(4) 0.32(5) 0.03(4) -0.04(2) 0.03(2)
C3 0.14(3) 0.81(16) 0.27(5) 0.21(7) 0.07(3) 0.21(7)
C4 0.27(3) 0.17(2) 0.073(13) 0.027(13) 0.059(16) 0.15(2)
C5 0.22(3) 0.142(19) 0.090(14) -0.001(13) 0.029(16) 0.11(2)
C6 0.23(3) 0.13(2) 0.13(2) -0.007(16) 0.04(2) 0.08(2)
P2 0.43(4) 0.43(4) 0.112(18) 0.000 0.000 0.22(2)
F1 0.57(7) 0.54(7) 0.46(5) 0.30(6) 0.41(5) 0.40(7)

loop_
_atom_type_symbol
_atom_type_description
_atom_type_scat_dispersion_real
_atom_type_scat_dispersion_imag
_atom_type_scat_source
C C 0.0033 0.0016 'International Tables Vol C Tables 4.2.6.8 and 6.1.1.4'
H H 0.0000 0.0000 'International Tables Vol C Tables 4.2.6.8 and 6.1.1.4'
O O 0.0106 0.0060 'International Tables Vol C Tables 4.2.6.8 and 6.1.1.4'
F F 0.0171 0.0103 'International Tables Vol C Tables 4.2.6.8 and 6.1.1.4'
P P 0.1023 0.0942 'International Tables Vol C Tables 4.2.6.8 and 6.1.1.4'
Cl Cl 0.1484 0.1585 'International Tables Vol C Tables 4.2.6.8 and 6.1.1.4'
Cu Cu 0.3201 1.2651 'International Tables Vol C Tables 4.2.6.8 and 6.1.1.4'
Se Se -0.0929 2.2259 'International Tables Vol C Tables 4.2.6.8 and 6.1.1.4'

loop_
_geom_angle_atom_site_label_1
_geom_angle_atom_site_label_2
_geom_angle_atom_site_label_3
_geom_angle
_geom_angle_site_symmetry_1
_geom_angle_site_symmetry_3
_geom_angle_publ_flag
Se2 Cu1 Se1 118.07(8) 17 . ?
Se2 Cu1 Se2 118.12(7) 17 3_665 ?
Se1 Cu1 Se2 117.34(8) . 3_665 ?
Se2 Cu1 Cl1 98.66(6) 17 . ?
Se1 Cu1 Cl1 98.57(6) . . ?
Se2 Cu1 Cl1 98.32(6) 3_665 . ?
Se1 Cu2 Se1 119.670(17) . 3_665 ?
Se1 Cu2 Se1 119.670(17) . 2_655 ?
Se1 Cu2 Se1 119.670(17) 3_665 2_655 ?
P1 Se1 Cu2 103.85(10) . . ?
P1 Se1 Cu1 103.90(11) . . ?
Cu2 Se1 Cu1 84.82(9) . . ?
P1 Se2 Cu1 103.85(11) . 18_545 ?
P1 Se2 Cu1 103.37(11) . 2_655 ?
Cu1 Se2 Cu1 80.11(8) 18_545 2_655 ?
Cu1 Cl1 Cu1 180.0 16_655 . ?
Cu1 Cl1 Cu1 109.66(3) 16_655 18_545 ?
Cu1 Cl1 Cu1 70.34(3) . 18_545 ?
Cu1 Cl1 Cu1 70.34(3) 16_655 3_665 ?
Cu1 Cl1 Cu1 109.66(3) . 3_665 ?
Cu1 Cl1 Cu1 180.0 18_545 3_665 ?
Cu1 Cl1 Cu1 70.35(3) 16_655 2_655 ?
Cu1 Cl1 Cu1 109.66(3) . 2_655 ?
Cu1 Cl1 Cu1 70.35(3) 18_545 2_655 ?
Cu1 Cl1 Cu1 109.66(3) 3_665 2_655 ?
Cu1 Cl1 Cu1 109.65(3) 16_655 17 ?
Cu1 Cl1 Cu1 70.34(3) . 17 ?
Cu1 Cl1 Cu1 109.65(3) 18_545 17 ?
Cu1 Cl1 Cu1 70.34(3) 3_665 17 ?
Cu1 Cl1 Cu1 179.999(1) 2_655 17 ?
O1 P1 O2 107.0(11) . . ?
O1 P1 Se2 105.5(6) . . ?
O2 P1 Se2 102.9(6) . . ?
O1 P1 Se1 108.9(6) . . ?
O2 P1 Se1 109.5(5) . . ?
Se2 P1 Se1 122.09(15) . . ?
C1 O1 P1 138.6(16) . . ?
C4 O2 P1 133.7(16) . . ?
O1 C1 C2 130(3) . . ?
C1 C2 C3 130(4) . . ?
O2 C4 C5 123(2) . . ?
C6 C5 C4 127(3) . . ?
F1 P2 F1 179.996(12) 17_556 2_655 ?
F1 P2 F1 91(3) 17_556 3_665 ?
F1 P2 F1 89(3) 2_655 3_665 ?
F1 P2 F1 91(3) 17_556 . ?
F1 P2 F1 89(3) 2_655 . ?
F1 P2 F1 89(3) 3_665 . ?
F1 P2 F1 89(3) 17_556 18_546 ?
F1 P2 F1 91(3) 2_655 18_546 ?
F1 P2 F1 179.996(11) 3_665 18_546 ?
F1 P2 F1 91(3) . 18_546 ?
F1 P2 F1 89(3) 17_556 16_656 ?
F1 P2 F1 91(3) 2_655 16_656 ?
F1 P2 F1 91(3) 3_665 16_656 ?
F1 P2 F1 179.997(12) . 16_656 ?
F1 P2 F1 89(3) 18_546 16_656 ?

loop_
_geom_bond_atom_site_label_1
_geom_bond_atom_site_label_2
_geom_bond_distance
_geom_bond_site_symmetry_2
_geom_bond_publ_flag
Cu1 Se2 2.387(2) 17 ?
Cu1 Se1 2.388(2) . ?
Cu1 Se2 2.400(2) 3_665 ?
Cu1 Cl1 2.6741(17) . ?
Cu2 Se1 2.3827(12) . ?
Cu2 Se1 2.3827(12) 3_665 ?
Cu2 Se1 2.3827(12) 2_655 ?
Se1 P1 2.176(4) . ?
Se2 P1 2.169(4) . ?
Se2 Cu1 2.387(2) 18_545 ?
Se2 Cu1 2.400(2) 2_655 ?
Cl1 Cu1 2.6741(17) 16_655 ?
Cl1 Cu1 2.6741(17) 18_545 ?
Cl1 Cu1 2.6741(17) 3_665 ?
Cl1 Cu1 2.6741(17) 2_655 ?
Cl1 Cu1 2.6742(17) 17 ?
P1 O1 1.542(13) . ?
P1 O2 1.567(14) . ?
O1 C1 1.32(2) . ?
O2 C4 1.28(2) . ?
C1 C2 1.40(4) . ?
C2 C3 1.45(3) . ?
C4 C5 1.41(3) . ?
C5 C6 1.39(3) . ?
P2 F1 1.41(2) 17_556 ?
P2 F1 1.41(2) 2_655 ?
P2 F1 1.41(2) 3_665 ?
P2 F1 1.41(2) . ?
P2 F1 1.41(2) 18_546 ?
P2 F1 1.41(2) 16_656 ?
